data_4338098
loop_
_publ_author_name
'Liu, Min-Min'
'Hou, Juan-Juan'
'Qi, Zhi-Kai'
'Duan, Li Na'
'Ji, Wen-Juan'
'Han, Cai-Yun'
'Zhang, Xian-Ming'

_publ_section_title
;
 Tuning of valence States, bonding types, hierarchical structures, and
 physical properties in copper/halide/isonicotinate system.
;
_journal_issue 8
_journal_name_full 'Inorganic chemistry'
_journal_page_first 4130
_journal_page_last 4143
_journal_paper_doi 10.1021/ic5001232
_journal_volume 53
_journal_year 2014
_chemical_formula_moiety 'Br3 Cu2, C8 H10 N O2'
_chemical_formula_sum 'C8 H10 Br3 Cu2 N O2'
_chemical_formula_weight 518.98
_chemical_name_systematic
;
 ? 
;
_space_group_crystal_system triclinic
_space_group_IT_number 2
_space_group_name_Hall '-P 1'
_space_group_name_H-M_alt 'P -1'
_symmetry_space_group_name_Hall '-P 1'
_symmetry_space_group_name_H-M 'P -1'
_atom_sites_solution_hydrogens geom
_atom_sites_solution_primary direct
_atom_sites_solution_secondary difmap
_audit_creation_date 2014-01-13
_audit_creation_method
;
  Olex2 1.2
  (compiled 2012.05.09 svn.r2324, GUI svn.r4230)
;
_cell_angle_alpha 88.037(2)
_cell_angle_beta 72.8260(10)
_cell_angle_gamma 77.7960(10)
_cell_formula_units_Z 2
_cell_length_a 7.9345(6)
_cell_length_b 8.6669(7)
_cell_length_c 10.4946(8)
_cell_measurement_reflns_used 918
_cell_measurement_temperature 298(2)
_cell_measurement_theta_max 22.471
_cell_measurement_theta_min 2.405
_cell_volume 673.62(9)
_computing_molecular_graphics
;
O. V. Dolomanov, L. J. Bourhis, R. J. Gildea, J. A. K. Howard and H. Puschmann,
OLEX2: a complete structure solution, refinement and analysis program.
J. Appl. Cryst. (2009). 42, 339-341.
;
_computing_publication_material
;
O. V. Dolomanov, L. J. Bourhis, R. J. Gildea, J. A. K. Howard and H. Puschmann,
OLEX2: a complete structure solution, refinement and analysis program.
J. Appl. Cryst. (2009). 42, 339-341.
;
_computing_structure_refinement
;
XL, G.M. Sheldrick, Acta Cryst.
(2008). A64, 112-122
;
_computing_structure_solution 'SHELXS-97 (Sheldrick, 1990)'
_diffrn_ambient_temperature 298.15
_diffrn_measured_fraction_theta_full 0.956
_diffrn_measured_fraction_theta_max 0.956
_diffrn_measurement_device_type 'CCD area detector'
_diffrn_measurement_method 'phi and omega scans'
_diffrn_radiation_monochromator graphite
_diffrn_radiation_type MoK\a
_diffrn_radiation_wavelength 0.71073
_diffrn_reflns_av_R_equivalents 0.0126
_diffrn_reflns_av_unetI/netI 0.0355
_diffrn_reflns_limit_h_max 8
_diffrn_reflns_limit_h_min -8
_diffrn_reflns_limit_k_max 5
_diffrn_reflns_limit_k_min -9
_diffrn_reflns_limit_l_max 11
_diffrn_reflns_limit_l_min -11
_diffrn_reflns_number 2400
_diffrn_reflns_theta_full 23.25
_diffrn_reflns_theta_max 23.25
_diffrn_reflns_theta_min 2.41
_diffrn_source 'fine-focus sealed tube'
_exptl_absorpt_coefficient_mu 12.037
_exptl_absorpt_correction_T_max 1
_exptl_absorpt_correction_T_min 0.090508
_exptl_absorpt_correction_type multi-scan
_exptl_absorpt_process_details
;
? was used for absorption correction.
R(int) was 0.0903 before and 0.0116 after correction.
The Ratio of minimum to maximum transmission is 0.0905.
The \l/2 correction factor is 0.0015.
;
_exptl_crystal_colour red
_exptl_crystal_colour_primary red
_exptl_crystal_density_diffrn 2.559
_exptl_crystal_density_method 'not measured'
_exptl_crystal_description block
_exptl_crystal_F_000 488
_exptl_crystal_size_max 0.18
_exptl_crystal_size_mid 0.14
_exptl_crystal_size_min 0.12
_refine_diff_density_max 1.680
_refine_diff_density_min -1.485
_refine_diff_density_rms 0.251
_refine_ls_extinction_method none
_refine_ls_goodness_of_fit_ref 1.136
_refine_ls_hydrogen_treatment mixed
_refine_ls_matrix_type full
_refine_ls_number_parameters 154
_refine_ls_number_reflns 1856
_refine_ls_number_restraints 0
_refine_ls_restrained_S_all 1.136
_refine_ls_R_factor_all 0.0874
_refine_ls_R_factor_gt 0.0737
_refine_ls_shift/su_max 0.000
_refine_ls_shift/su_mean 0.000
_refine_ls_structure_factor_coef Fsqd
_refine_ls_weighting_details 'calc w=1/[\s^2^(Fo^2^)+(0.1445P)^2^+2.2676P] where P=(Fo^2^+2Fc^2^)/3'
_refine_ls_weighting_scheme calc
_refine_ls_wR_factor_gt 0.2114
_refine_ls_wR_factor_ref 0.2237
_reflns_number_gt 1506
_reflns_number_total 1856
_reflns_threshold_expression >2sigma(I)
_cod_data_source_file ic5001232_si_002.cif
_cod_data_source_block 9
_cod_depositor_comments 'Adding full bibliography for 4338090--4338098.cif.'
_cod_database_code 4338098

loop_
_space_group_symop_id
_space_group_symop_operation_xyz
1 'x, y, z'
2 '-x, -y, -z'

loop_
_atom_site_label
_atom_site_type_symbol
_atom_site_fract_x
_atom_site_fract_y
_atom_site_fract_z
_atom_site_U_iso_or_equiv
_atom_site_adp_type
_atom_site_occupancy
_atom_site_symmetry_multiplicity
_atom_site_calc_flag
_atom_site_refinement_flags
Br1 Br 0.68831(18) 0.27315(15) -0.02466(13) 0.0504(5) Uani 1 1 d .
Br2 Br 0.14939(18) 0.31489(16) 0.08951(13) 0.0541(5) Uani 1 1 d .
Br3 Br 0.3760(2) 0.44455(17) -0.28711(13) 0.0607(6) Uani 1 1 d .
Cu1 Cu 0.4363(4) 0.4304(4) -0.0745(3) 0.1250(12) Uani 1 1 d .
Cu2 Cu 0.8648(4) 0.4504(5) 0.0907(3) 0.1545(16) Uani 1 1 d .
O1 O -0.0165(14) 0.1331(13) 0.4041(10) 0.066(3) Uani 1 1 d .
O2 O 0.0571(13) 0.2943(12) 0.5310(9) 0.062(3) Uani 1 1 d .
N1 N 0.6560(14) 0.0242(11) 0.2540(10) 0.043(2) Uani 1 1 d .
C1 C 0.8473(19) -0.0386(18) 0.1923(14) 0.062(4) Uani 1 1 d .
H1A H 0.9165 0.0138 0.2310 0.093 Uiso 1 1 calc R
H1B H 0.8772 -0.0212 0.0982 0.093 Uiso 1 1 calc R
H1C H 0.8746 -0.1498 0.2071 0.093 Uiso 1 1 calc R
C5 C 0.423(2) 0.1900(18) 0.4105(14) 0.052(4) Uani 1 1 d .
H5 H 0.40(2) 0.248(18) 0.461(15) 0.061 Uiso 1 1 d .
C4 C 0.2922(16) 0.1305(13) 0.3733(10) 0.035(3) Uani 1 1 d .
C6 C 0.5984(18) 0.1345(16) 0.3509(14) 0.049(3) Uani 1 1 d .
H6 H 0.69(2) 0.169(16) 0.374(13) 0.060 Uiso 1 1 d .
C7 C 0.0955(18) 0.1847(15) 0.4350(12) 0.048(3) Uani 1 1 d .
C3 C 0.3543(19) 0.0198(15) 0.2693(13) 0.047(3) Uani 1 1 d .
H3 H 0.27(2) -0.010(17) 0.252(14) 0.057 Uiso 1 1 d .
C2 C 0.5366(19) -0.0319(15) 0.2108(12) 0.049(3) Uani 1 1 d .
H2 H 0.5776 -0.1063 0.1408 0.059 Uiso 1 1 calc R
C8 C -0.131(2) 0.359(2) 0.5959(18) 0.082(5) Uani 1 1 d .
H8A H -0.1416 0.4353 0.6635 0.123 Uiso 1 1 calc R
H8B H -0.1895 0.2755 0.6362 0.123 Uiso 1 1 calc R
H8C H -0.1870 0.4089 0.5313 0.123 Uiso 1 1 calc R

loop_
_atom_site_aniso_label
_atom_site_aniso_U_11
_atom_site_aniso_U_22
_atom_site_aniso_U_33
_atom_site_aniso_U_23
_atom_site_aniso_U_13
_atom_site_aniso_U_12
Br1 0.0365(9) 0.0510(8) 0.0643(9) -0.0065(6) -0.0216(7) 0.0003(6)
Br2 0.0360(9) 0.0613(9) 0.0629(9) 0.0131(6) -0.0174(7) -0.0038(6)
Br3 0.0581(11) 0.0753(10) 0.0442(8) -0.0084(6) -0.0131(7) -0.0057(8)
Cu1 0.098(2) 0.154(3) 0.131(2) -0.0298(19) -0.0850(19) 0.0361(19)
Cu2 0.0599(18) 0.226(4) 0.135(3) -0.025(2) -0.0247(18) 0.063(2)
O1 0.041(6) 0.089(7) 0.077(7) 0.004(5) -0.024(5) -0.024(5)
O2 0.034(6) 0.076(6) 0.068(6) -0.011(5) -0.004(5) -0.006(5)
N1 0.032(6) 0.043(5) 0.056(6) 0.001(5) -0.018(5) -0.003(5)
C1 0.041(9) 0.072(9) 0.066(9) -0.004(7) -0.014(7) 0.004(7)
C5 0.044(9) 0.063(9) 0.055(8) -0.012(6) -0.022(7) -0.009(7)
C4 0.025(7) 0.047(6) 0.041(6) 0.006(5) -0.019(5) -0.012(5)
C6 0.030(8) 0.055(8) 0.070(8) -0.009(7) -0.023(7) -0.009(6)
C7 0.040(9) 0.055(8) 0.047(7) 0.010(6) -0.012(6) -0.009(6)
C3 0.037(9) 0.049(7) 0.063(8) -0.001(6) -0.019(7) -0.017(6)
C2 0.052(9) 0.048(7) 0.049(7) -0.011(6) -0.020(7) -0.002(6)
C8 0.056(11) 0.074(10) 0.085(11) 0.000(9) 0.012(9) 0.005(8)

loop_
_atom_type_symbol
_atom_type_description
_atom_type_scat_dispersion_real
_atom_type_scat_dispersion_imag
_atom_type_scat_source
C C 0.0033 0.0016 'International Tables Vol C Tables 4.2.6.8 and 6.1.1.4'
H H 0.0000 0.0000 'International Tables Vol C Tables 4.2.6.8 and 6.1.1.4'
Br Br -0.2901 2.4595 'International Tables Vol C Tables 4.2.6.8 and 6.1.1.4'
Cu Cu 0.3201 1.2651 'International Tables Vol C Tables 4.2.6.8 and 6.1.1.4'
N N 0.0061 0.0033 'International Tables Vol C Tables 4.2.6.8 and 6.1.1.4'
O O 0.0106 0.0060 'International Tables Vol C Tables 4.2.6.8 and 6.1.1.4'

loop_
_geom_angle_atom_site_label_1
_geom_angle_atom_site_label_2
_geom_angle_atom_site_label_3
_geom_angle
_geom_angle_site_symmetry_1
_geom_angle_site_symmetry_3
Cu1 Br1 Cu1 60.49(11) . 2_665
Cu1 Br1 Cu2 112.18(11) . .
Cu1 Br1 Cu2 53.05(8) 2_665 .
Cu2 Br2 Cu1 52.75(9) 2_665 .
Cu2 Br2 Cu1 116.03(13) 1_455 .
Cu2 Br2 Cu2 63.65(15) 1_455 2_665
Cu2 Br3 Cu1 61.05(11) 2_665 .
Br1 Cu1 Br1 119.51(11) . 2_665
Br1 Cu1 Br2 103.18(13) . .
Br1 Cu1 Br2 94.99(10) 2_665 .
Br1 Cu1 Br3 126.61(14) . .
Br1 Cu1 Cu1 66.00(10) . 2_665
Br1 Cu1 Cu2 166.0(2) . 2_665
Br3 Cu1 Br1 103.51(11) . 2_665
Br3 Cu1 Br2 102.90(12) . .
Br3 Cu1 Cu1 142.8(2) . 2_665
Br3 Cu1 Cu2 59.42(10) . 2_665
Cu1 Cu1 Br1 53.51(11) 2_665 2_665
Cu1 Cu1 Br2 107.58(18) 2_665 .
Cu2 Cu1 Br1 66.02(13) 2_665 2_665
Cu2 Cu1 Br2 62.91(13) 2_665 .
Cu2 Cu1 Cu1 118.02(19) 2_665 2_665
Br2 Cu2 Br1 93.04(11) 2_665 .
Br2 Cu2 Br1 112.56(16) 1_655 .
Br2 Cu2 Br2 116.35(15) 1_655 2_665
Br2 Cu2 Br3 125.14(16) 1_655 2_665
Br2 Cu2 Cu1 173.4(2) 1_655 2_665
Br2 Cu2 Cu2 65.91(11) 1_655 2_765
Br3 Cu2 Br1 100.11(13) 2_665 .
Br3 Cu2 Br2 103.98(13) 2_665 2_665
Br3 Cu2 Cu1 59.54(10) 2_665 2_665
Br3 Cu2 Cu2 137.8(3) 2_665 2_765
Cu1 Cu2 Br1 60.93(11) 2_665 .
Cu1 Cu2 Br2 64.33(12) 2_665 2_665
Cu1 Cu2 Cu2 114.4(2) 2_665 2_765
Cu2 Cu2 Br1 112.58(19) 2_765 .
Cu2 Cu2 Br2 50.43(13) 2_765 2_665
C7 O2 C8 117.1(12) . .
C6 N1 C1 121.5(11) . .
C6 N1 C2 120.0(11) . .
C2 N1 C1 118.5(11) . .
C6 C5 C4 120.4(12) . .
C5 C4 C7 123.7(11) . .
C3 C4 C5 116.9(11) . .
C3 C4 C7 119.3(10) . .
N1 C6 C5 121.9(12) . .
O1 C7 O2 123.9(13) . .
O1 C7 C4 123.9(12) . .
O2 C7 C4 112.2(11) . .
C2 C3 C4 120.1(11) . .
N1 C2 C3 120.6(11) . .

loop_
_geom_bond_atom_site_label_1
_geom_bond_atom_site_label_2
_geom_bond_distance
_geom_bond_site_symmetry_2
Br1 Cu1 2.676(3) 2_665
Br1 Cu1 2.355(3) .
Br1 Cu2 2.798(5) .
Br2 Cu1 2.771(4) .
Br2 Cu2 2.311(3) 1_455
Br2 Cu2 2.737(4) 2_665
Br3 Cu1 2.410(3) .
Br3 Cu2 2.407(3) 2_665
Cu1 Br1 2.676(3) 2_665
Cu1 Cu1 2.549(6) 2_665
Cu1 Cu2 2.447(4) 2_665
Cu2 Br2 2.311(3) 1_655
Cu2 Br2 2.737(4) 2_665
Cu2 Br3 2.407(3) 2_665
Cu2 Cu1 2.447(4) 2_665
Cu2 Cu2 2.687(8) 2_765
O1 C7 1.202(15) .
O2 C7 1.331(16) .
O2 C8 1.441(18) .
N1 C1 1.454(17) .
N1 C6 1.328(17) .
N1 C2 1.342(16) .
C5 C4 1.403(17) .
C5 C6 1.34(2) .
C4 C7 1.480(18) .
C4 C3 1.382(17) .
C3 C2 1.375(19) .
